data_4342308
loop_
_publ_author_name
'Erickson, Jeremy D.'
'Fettinger, James C.'
'Power, Philip P.'

_publ_section_title
;
 Reaction of a germylene, stannylene, or plumbylene with trimethylaluminum
 and trimethylgallium: insertion into Al-C or ga-C bonds, a reversible
 metal-carbon insertion equilibrium, and a new route to diplumbenes.
;
_journal_issue 4
_journal_name_full 'Inorganic chemistry'
_journal_page_first 1940
_journal_page_last 1948
_journal_paper_doi 10.1021/ic502824w
_journal_volume 54
_journal_year 2015
_chemical_formula_moiety 'C25.90 H30.70 Ga0.95 Pb0.05'
_chemical_formula_sum 'C25.9 H30.7 Ga0.95 Pb0.05'
_chemical_formula_weight 418.60
_space_group_crystal_system monoclinic
_space_group_IT_number 14
_space_group_name_Hall '-P 2yn'
_space_group_name_H-M_alt 'P 1 21/n 1'
_symmetry_space_group_name_Hall '-P 2yn'
_symmetry_space_group_name_H-M 'P 1 21/n 1'
_atom_sites_solution_hydrogens geom
_audit_creation_method SHELXL-2014/7
_cell_angle_alpha 90
_cell_angle_beta 90.4820(10)
_cell_angle_gamma 90
_cell_formula_units_Z 4
_cell_length_a 11.6704(5)
_cell_length_b 12.4932(5)
_cell_length_c 15.2679(6)
_cell_measurement_reflns_used 9710
_cell_measurement_temperature 90(2)
_cell_measurement_theta_max 72.20
_cell_measurement_theta_min 4.57
_cell_volume 2225.99(16)
_computing_cell_refinement 'SAINT (8.34a) (Bruker, 2013)'
_computing_data_collection 'Apex2 (2013.6-2) (Bruker, 2013)'
_computing_data_reduction 'SAINT (8.34a) (Bruker, 2013)'
_computing_molecular_graphics 'Bruker SHELXTL'
_computing_publication_material 'Bruker SHELXTL'
_computing_structure_refinement 'SHELXL-2014/7 (Sheldrick, 2014)'
_computing_structure_solution 'SHELXT (Sheldrick, 2014)'
_diffrn_ambient_temperature 90(2)
_diffrn_measured_fraction_theta_full 0.981
_diffrn_measured_fraction_theta_max 0.978
_diffrn_measurement_device_type 'Bruker APEX-II CCD'
_diffrn_measurement_method '\f and \w scans'
_diffrn_radiation_type CuK\a
_diffrn_radiation_wavelength 1.54178
_diffrn_reflns_av_R_equivalents 0.0303
_diffrn_reflns_av_unetI/netI 0.0377
_diffrn_reflns_Laue_measured_fraction_full 0.981
_diffrn_reflns_Laue_measured_fraction_max 0.978
_diffrn_reflns_limit_h_max 11
_diffrn_reflns_limit_h_min -13
_diffrn_reflns_limit_k_max 15
_diffrn_reflns_limit_k_min -14
_diffrn_reflns_limit_l_max 18
_diffrn_reflns_limit_l_min -18
_diffrn_reflns_number 8987
_diffrn_reflns_point_group_measured_fraction_full 0.981
_diffrn_reflns_point_group_measured_fraction_max 0.978
_diffrn_reflns_theta_full 67.679
_diffrn_reflns_theta_max 68.243
_diffrn_reflns_theta_min 4.573
_exptl_absorpt_coefficient_mu 2.366
_exptl_absorpt_correction_T_max 0.5461
_exptl_absorpt_correction_T_min 0.4058
_exptl_absorpt_correction_type multi-scan
_exptl_absorpt_process_details 'SADABS 2014/3 (Sheldrick, 2014)'
_exptl_crystal_colour Purple
_exptl_crystal_density_diffrn 1.249
_exptl_crystal_description Block
_exptl_crystal_F_000 878.6
_exptl_crystal_size_max 0.427
_exptl_crystal_size_mid 0.369
_exptl_crystal_size_min 0.365
_refine_diff_density_max 0.618
_refine_diff_density_min -0.422
_refine_diff_density_rms 0.067
_refine_ls_extinction_method none
_refine_ls_goodness_of_fit_ref 1.079
_refine_ls_hydrogen_treatment constr
_refine_ls_matrix_type full
_refine_ls_number_parameters 261
_refine_ls_number_reflns 3984
_refine_ls_number_restraints 0
_refine_ls_restrained_S_all 1.079
_refine_ls_R_factor_all 0.0419
_refine_ls_R_factor_gt 0.0395
_refine_ls_shift/su_max 0.000
_refine_ls_shift/su_mean 0.000
_refine_ls_structure_factor_coef Fsqd
_refine_ls_weighting_details 'w=1/[\s^2^(Fo^2^)+(0.0569P)^2^+1.2309P] where P=(Fo^2^+2Fc^2^)/3'
_refine_ls_weighting_scheme calc
_refine_ls_wR_factor_gt 0.1049
_refine_ls_wR_factor_ref 0.1073
_reflns_Friedel_coverage 0.000
_reflns_number_gt 3703
_reflns_number_total 3984
_reflns_threshold_expression 'I > 2\s(I)'
_cod_data_source_file ic502824w_si_002.cif
_cod_data_source_block JE16FFMI
_cod_depositor_comments
;
The following automatic conversions were performed:

'_exptl_absorpt_correction_type' value 'Multi-scan' changed to
'multi-scan' according to
/usr/data/users/saulius/crontab/automatic-downloads/rss-feeds/ACS/lib/dictionaries/cif_core.dic
dictionary named 'cif_core.dic' version 2.4.2 from 2011-04-26.

Automatic conversion script
Id: cif_fix_values 3008 2015-01-20 13:52:24Z robertas 

 Adding full bibliography for 4342304--4342310.cif.
;
_cod_original_formula_sum 'C25.90 H30.70 Ga0.95 Pb0.05'
_cod_database_code 4342308
_shelx_shelxl_version_number 2014/7
_shelx_space_group_comment
; 
The symmetry employed for this shelxl refinement is uniquely defined 
by the following loop, which should always be used as a source of 
symmetry information in preference to the above space-group names. 
They are only intended as comments. 
;
_shelx_estimated_absorpt_t_min 0.431
_shelx_estimated_absorpt_t_max 0.479

loop_
_space_group_symop_operation_xyz
'x, y, z'
'-x+1/2, y+1/2, -z+1/2'
'-x, -y, -z'
'x-1/2, -y-1/2, z-1/2'

loop_
_atom_site_label
_atom_site_type_symbol
_atom_site_fract_x
_atom_site_fract_y
_atom_site_fract_z
_atom_site_U_iso_or_equiv
_atom_site_adp_type
_atom_site_occupancy
_atom_site_site_symmetry_order
_atom_site_calc_flag
_atom_site_refinement_flags_posn
_atom_site_refinement_flags_adp
_atom_site_refinement_flags_occupancy
_atom_site_disorder_assembly
_atom_site_disorder_group
Ga1 Ga 0.50298(3) 0.45844(3) 0.34915(2) 0.02763(13) Uani 0.95 1 d . . P A 1
Pb1 Pb 0.4733(2) 0.48241(19) 0.3856(3) 0.0483(7) Uani 0.05 1 d . . P A 2
C1 C 0.4243(2) 0.5706(2) 0.41442(17) 0.0377(5) Uani 0.95 1 d . . P A 1
H1A H 0.3722 0.6094 0.3750 0.057 Uiso 0.95 1 calc R U P A 1
H1B H 0.4808 0.6204 0.4390 0.057 Uiso 0.95 1 calc R U P A 1
H1C H 0.3803 0.5382 0.4620 0.057 Uiso 0.95 1 calc R U P A 1
C2 C 0.4780(2) 0.30509(19) 0.37175(18) 0.0401(6) Uani 0.95 1 d . . P A 1
H2A H 0.4363 0.2964 0.4267 0.060 Uiso 0.95 1 calc R U P A 1
H2B H 0.5521 0.2686 0.3762 0.060 Uiso 0.95 1 calc R U P A 1
H2C H 0.4332 0.2740 0.3235 0.060 Uiso 0.95 1 calc R U P A 1
C3 C 0.60692(18) 0.50128(16) 0.25434(13) 0.0270(4) Uani 1 1 d . . . . .
C4 C 0.56576(18) 0.50145(17) 0.16729(14) 0.0288(4) Uani 1 1 d . . . . .
C5 C 0.6384(2) 0.52646(17) 0.09852(14) 0.0325(5) Uani 1 1 d . . . . .
H5 H 0.6105 0.5243 0.0399 0.039 Uiso 1 1 calc R U . . .
C6 C 0.7516(2) 0.55457(18) 0.11541(15) 0.0341(5) Uani 1 1 d . . . . .
H6 H 0.8009 0.5722 0.0684 0.041 Uiso 1 1 calc R U . . .
C7 C 0.79292(19) 0.55689(17) 0.20140(15) 0.0319(5) Uani 1 1 d . . . . .
H7 H 0.8703 0.5764 0.2128 0.038 Uiso 1 1 calc R U . . .
C8 C 0.72110(18) 0.53068(16) 0.27036(14) 0.0277(4) Uani 1 1 d . . . . .
C9 C 0.44190(19) 0.47446(17) 0.15233(13) 0.0281(4) Uani 1 1 d . . . . .
C10 C 0.40721(19) 0.36818(17) 0.13662(14) 0.0313(5) Uani 1 1 d . . . . .
C11 C 0.29161(19) 0.34531(18) 0.12456(14) 0.0335(5) Uani 1 1 d . . . . .
H11 H 0.2689 0.2735 0.1134 0.040 Uiso 1 1 calc R U . . .
C12 C 0.20809(19) 0.42484(19) 0.12835(14) 0.0325(5) Uani 1 1 d . . . . .
C13 C 0.24292(19) 0.52893(18) 0.14454(14) 0.0317(5) Uani 1 1 d . . . . .
H13 H 0.1868 0.5840 0.1469 0.038 Uiso 1 1 calc R U . . .
C14 C 0.35794(19) 0.55542(17) 0.15754(14) 0.0295(4) Uani 1 1 d . . . . .
C15 C 0.4957(2) 0.2803(2) 0.13047(17) 0.0410(5) Uani 1 1 d . . . . .
H15A H 0.4580 0.2106 0.1365 0.061 Uiso 1 1 calc R U . . .
H15B H 0.5527 0.2891 0.1774 0.061 Uiso 1 1 calc R U . . .
H15C H 0.5336 0.2841 0.0735 0.061 Uiso 1 1 calc R U . . .
C16 C 0.0829(2) 0.3977(2) 0.11602(17) 0.0424(6) Uani 1 1 d . . . . .
H16A H 0.0748 0.3429 0.0704 0.064 Uiso 1 1 calc R U . . .
H16B H 0.0407 0.4621 0.0985 0.064 Uiso 1 1 calc R U . . .
H16C H 0.0520 0.3704 0.1712 0.064 Uiso 1 1 calc R U . . .
C17 C 0.3922(2) 0.66996(17) 0.17420(16) 0.0369(5) Uani 1 1 d . . . . .
H17A H 0.4302 0.6988 0.1223 0.055 Uiso 1 1 calc R U . . .
H17B H 0.4450 0.6730 0.2244 0.055 Uiso 1 1 calc R U . . .
H17C H 0.3238 0.7126 0.1867 0.055 Uiso 1 1 calc R U . . .
C18 C 0.76384(17) 0.53238(16) 0.36329(14) 0.0261(4) Uani 1 1 d . . . . .
C19 C 0.75200(17) 0.62480(16) 0.41484(13) 0.0272(4) Uani 1 1 d . . . . .
C20 C 0.79145(18) 0.62292(16) 0.50154(14) 0.0284(4) Uani 1 1 d . . . . .
H20 H 0.7832 0.6853 0.5365 0.034 Uiso 1 1 calc R U . . .
C21 C 0.84245(19) 0.53248(17) 0.53813(14) 0.0298(5) Uani 1 1 d . . . . .
C22 C 0.85418(18) 0.44206(17) 0.48537(14) 0.0306(5) Uani 1 1 d . . . . .
H22 H 0.8899 0.3800 0.5090 0.037 Uiso 1 1 calc R U . . .
C23 C 0.81508(18) 0.44033(17) 0.39921(14) 0.0286(4) Uani 1 1 d . . . . .
C24 C 0.69821(19) 0.72556(17) 0.37870(14) 0.0325(5) Uani 1 1 d . . . . .
H24A H 0.7491 0.7573 0.3350 0.049 Uiso 1 1 calc R U . . .
H24B H 0.6862 0.7767 0.4264 0.049 Uiso 1 1 calc R U . . .
H24C H 0.6244 0.7081 0.3512 0.049 Uiso 1 1 calc R U . . .
C25 C 0.8796(2) 0.53004(19) 0.63293(15) 0.0383(5) Uani 1 1 d . . . . .
H25A H 0.8870 0.6034 0.6549 0.057 Uiso 1 1 calc R U . . .
H25B H 0.9536 0.4934 0.6381 0.057 Uiso 1 1 calc R U . . .
H25C H 0.8223 0.4917 0.6674 0.057 Uiso 1 1 calc R U . . .
C26 C 0.8284(2) 0.34029(18) 0.34486(15) 0.0363(5) Uani 1 1 d . . . . .
H26A H 0.8618 0.2833 0.3811 0.054 Uiso 1 1 calc R U . . .
H26B H 0.8789 0.3551 0.2954 0.054 Uiso 1 1 calc R U . . .
H26C H 0.7532 0.3175 0.3228 0.054 Uiso 1 1 calc R U . . .

loop_
_atom_site_aniso_label
_atom_site_aniso_U_11
_atom_site_aniso_U_22
_atom_site_aniso_U_33
_atom_site_aniso_U_23
_atom_site_aniso_U_13
_atom_site_aniso_U_12
Ga1 0.0263(2) 0.0251(2) 0.0315(2) 0.00064(12) -0.00245(14) -0.00286(12)
Pb1 0.0330(13) 0.0340(13) 0.0779(19) -0.0133(12) 0.0079(12) -0.0023(9)
C1 0.0391(13) 0.0257(11) 0.0484(14) -0.0023(10) 0.0048(11) -0.0009(10)
C2 0.0480(14) 0.0244(11) 0.0481(14) 0.0016(10) 0.0096(11) -0.0054(10)
C3 0.0250(10) 0.0253(10) 0.0304(10) -0.0016(8) -0.0059(8) -0.0005(8)
C4 0.0307(11) 0.0237(10) 0.0317(10) -0.0022(8) -0.0100(8) -0.0001(8)
C5 0.0360(12) 0.0328(11) 0.0286(10) 0.0001(8) -0.0084(9) -0.0013(9)
C6 0.0347(12) 0.0381(12) 0.0295(11) 0.0019(9) -0.0026(9) -0.0041(9)
C7 0.0268(11) 0.0323(11) 0.0363(11) -0.0014(9) -0.0078(9) -0.0033(8)
C8 0.0289(11) 0.0240(10) 0.0301(10) -0.0010(8) -0.0084(8) 0.0000(8)
C9 0.0306(11) 0.0295(10) 0.0240(10) -0.0001(8) -0.0085(8) -0.0014(8)
C10 0.0331(11) 0.0297(11) 0.0310(10) -0.0033(8) -0.0089(8) -0.0007(9)
C11 0.0351(12) 0.0305(11) 0.0348(11) -0.0047(9) -0.0066(9) -0.0059(9)
C12 0.0286(11) 0.0389(12) 0.0300(10) 0.0012(9) -0.0049(8) -0.0039(9)
C13 0.0296(11) 0.0341(11) 0.0314(11) 0.0017(9) -0.0065(8) 0.0032(9)
C14 0.0319(11) 0.0290(11) 0.0275(10) 0.0028(8) -0.0077(8) -0.0010(8)
C15 0.0377(13) 0.0323(12) 0.0528(14) -0.0124(10) -0.0133(10) 0.0022(10)
C16 0.0310(12) 0.0486(14) 0.0475(13) -0.0016(11) -0.0058(10) -0.0053(10)
C17 0.0375(12) 0.0258(11) 0.0472(13) 0.0039(9) -0.0114(10) 0.0018(9)
C18 0.0196(10) 0.0280(10) 0.0305(10) -0.0003(8) -0.0069(8) -0.0032(7)
C19 0.0232(10) 0.0252(10) 0.0330(10) 0.0010(8) -0.0050(8) -0.0037(8)
C20 0.0300(10) 0.0236(10) 0.0316(10) -0.0029(8) -0.0057(8) -0.0034(8)
C21 0.0280(11) 0.0304(11) 0.0309(11) 0.0015(8) -0.0075(8) -0.0040(8)
C22 0.0285(11) 0.0277(10) 0.0355(11) 0.0025(8) -0.0080(9) 0.0022(8)
C23 0.0251(10) 0.0276(10) 0.0329(11) -0.0023(8) -0.0053(8) -0.0005(8)
C24 0.0339(11) 0.0259(10) 0.0374(11) 0.0016(8) -0.0085(9) -0.0011(9)
C25 0.0456(14) 0.0359(12) 0.0332(12) 0.0011(9) -0.0126(10) -0.0010(10)
C26 0.0378(12) 0.0303(11) 0.0408(12) -0.0063(9) -0.0100(9) 0.0041(9)

loop_
_atom_type_symbol
_atom_type_description
_atom_type_scat_dispersion_real
_atom_type_scat_dispersion_imag
_atom_type_scat_source
C C 0.0181 0.0091 'International Tables Vol C Tables 4.2.6.8 and 6.1.1.4'
H H 0.0000 0.0000 'International Tables Vol C Tables 4.2.6.8 and 6.1.1.4'
Ga Ga -1.2846 0.7763 'International Tables Vol C Tables 4.2.6.8 and 6.1.1.4'
Pb Pb -4.0753 8.5060 'International Tables Vol C Tables 4.2.6.8 and 6.1.1.4'

loop_
_geom_angle_atom_site_label_1
_geom_angle_atom_site_label_2
_geom_angle_atom_site_label_3
_geom_angle
_geom_angle_site_symmetry_3
C1 Ga1 C2 122.52(11) .
C1 Ga1 C3 118.37(9) .
C2 Ga1 C3 119.08(10) .
C3 Pb1 Pb1 130.68(13) 3_666
Ga1 C1 H1A 109.5 .
Ga1 C1 H1B 109.5 .
H1A C1 H1B 109.5 .
Ga1 C1 H1C 109.5 .
H1A C1 H1C 109.5 .
H1B C1 H1C 109.5 .
Ga1 C2 H2A 109.5 .
Ga1 C2 H2B 109.5 .
H2A C2 H2B 109.5 .
Ga1 C2 H2C 109.5 .
H2A C2 H2C 109.5 .
H2B C2 H2C 109.5 .
C8 C3 C4 118.69(19) .
C8 C3 Ga1 122.22(15) .
C4 C3 Ga1 119.08(15) .
C8 C3 Pb1 118.16(16) .
C4 C3 Pb1 122.22(16) .
C5 C4 C3 120.50(19) .
C5 C4 C9 121.88(19) .
C3 C4 C9 117.62(19) .
C6 C5 C4 120.1(2) .
C6 C5 H5 120.0 .
C4 C5 H5 120.0 .
C5 C6 C7 120.1(2) .
C5 C6 H6 120.0 .
C7 C6 H6 120.0 .
C8 C7 C6 120.1(2) .
C8 C7 H7 119.9 .
C6 C7 H7 119.9 .
C7 C8 C3 120.52(19) .
C7 C8 C18 121.01(19) .
C3 C8 C18 118.47(19) .
C10 C9 C14 119.1(2) .
C10 C9 C4 120.88(19) .
C14 C9 C4 119.94(18) .
C11 C10 C9 119.6(2) .
C11 C10 C15 120.4(2) .
C9 C10 C15 120.0(2) .
C10 C11 C12 121.8(2) .
C10 C11 H11 119.1 .
C12 C11 H11 119.1 .
C13 C12 C11 118.2(2) .
C13 C12 C16 121.0(2) .
C11 C12 C16 120.7(2) .
C12 C13 C14 121.9(2) .
C12 C13 H13 119.0 .
C14 C13 H13 119.0 .
C13 C14 C9 119.32(19) .
C13 C14 C17 120.2(2) .
C9 C14 C17 120.45(19) .
C10 C15 H15A 109.5 .
C10 C15 H15B 109.5 .
H15A C15 H15B 109.5 .
C10 C15 H15C 109.5 .
H15A C15 H15C 109.5 .
H15B C15 H15C 109.5 .
C12 C16 H16A 109.5 .
C12 C16 H16B 109.5 .
H16A C16 H16B 109.5 .
C12 C16 H16C 109.5 .
H16A C16 H16C 109.5 .
H16B C16 H16C 109.5 .
C14 C17 H17A 109.5 .
C14 C17 H17B 109.5 .
H17A C17 H17B 109.5 .
C14 C17 H17C 109.5 .
H17A C17 H17C 109.5 .
H17B C17 H17C 109.5 .
C19 C18 C23 119.84(19) .
C19 C18 C8 120.53(18) .
C23 C18 C8 119.63(18) .
C20 C19 C18 118.91(19) .
C20 C19 C24 119.54(18) .
C18 C19 C24 121.56(18) .
C21 C20 C19 122.01(19) .
C21 C20 H20 119.0 .
C19 C20 H20 119.0 .
C20 C21 C22 117.99(19) .
C20 C21 C25 121.35(19) .
C22 C21 C25 120.61(19) .
C23 C22 C21 121.8(2) .
C23 C22 H22 119.1 .
C21 C22 H22 119.1 .
C22 C23 C18 119.48(19) .
C22 C23 C26 119.94(19) .
C18 C23 C26 120.58(19) .
C19 C24 H24A 109.5 .
C19 C24 H24B 109.5 .
H24A C24 H24B 109.5 .
C19 C24 H24C 109.5 .
H24A C24 H24C 109.5 .
H24B C24 H24C 109.5 .
C21 C25 H25A 109.5 .
C21 C25 H25B 109.5 .
H25A C25 H25B 109.5 .
C21 C25 H25C 109.5 .
H25A C25 H25C 109.5 .
H25B C25 H25C 109.5 .
C23 C26 H26A 109.5 .
C23 C26 H26B 109.5 .
H26A C26 H26B 109.5 .
C23 C26 H26C 109.5 .
H26A C26 H26C 109.5 .
H26B C26 H26C 109.5 .

loop_
_geom_bond_atom_site_label_1
_geom_bond_atom_site_label_2
_geom_bond_distance
_geom_bond_site_symmetry_2
Ga1 C1 1.953(3) .
Ga1 C2 1.969(2) .
Ga1 C3 1.970(2) .
Pb1 C3 2.561(4) .
Pb1 Pb1 3.569(8) 3_666
C1 H1A 0.9800 .
C1 H1B 0.9800 .
C1 H1C 0.9800 .
C2 H2A 0.9800 .
C2 H2B 0.9800 .
C2 H2C 0.9800 .
C3 C8 1.402(3) .
C3 C4 1.409(3) .
C4 C5 1.390(3) .
C4 C9 1.500(3) .
C5 C6 1.389(3) .
C5 H5 0.9500 .
C6 C7 1.395(3) .
C6 H6 0.9500 .
C7 C8 1.390(3) .
C7 H7 0.9500 .
C8 C18 1.500(3) .
C9 C10 1.408(3) .
C9 C14 1.411(3) .
C10 C11 1.390(3) .
C10 C15 1.511(3) .
C11 C12 1.393(3) .
C11 H11 0.9500 .
C12 C13 1.384(3) .
C12 C16 1.510(3) .
C13 C14 1.395(3) .
C13 H13 0.9500 .
C14 C17 1.507(3) .
C15 H15A 0.9800 .
C15 H15B 0.9800 .
C15 H15C 0.9800 .
C16 H16A 0.9800 .
C16 H16B 0.9800 .
C16 H16C 0.9800 .
C17 H17A 0.9800 .
C17 H17B 0.9800 .
C17 H17C 0.9800 .
C18 C19 1.405(3) .
C18 C23 1.405(3) .
C19 C20 1.398(3) .
C19 C24 1.509(3) .
C20 C21 1.392(3) .
C20 H20 0.9500 .
C21 C22 1.395(3) .
C21 C25 1.508(3) .
C22 C23 1.389(3) .
C22 H22 0.9500 .
C23 C26 1.509(3) .
C24 H24A 0.9800 .
C24 H24B 0.9800 .
C24 H24C 0.9800 .
C25 H25A 0.9800 .
C25 H25B 0.9800 .
C25 H25C 0.9800 .
C26 H26A 0.9800 .
C26 H26B 0.9800 .
C26 H26C 0.9800 .

loop_
_geom_torsion_atom_site_label_1
_geom_torsion_atom_site_label_2
_geom_torsion_atom_site_label_3
_geom_torsion_atom_site_label_4
_geom_torsion
C8 C3 C4 C5 2.4(3)
Ga1 C3 C4 C5 -177.01(16)
Pb1 C3 C4 C5 171.12(17)
C8 C3 C4 C9 -177.32(18)
Ga1 C3 C4 C9 3.3(3)
Pb1 C3 C4 C9 -8.6(3)
C3 C4 C5 C6 -1.9(3)
C9 C4 C5 C6 177.8(2)
C4 C5 C6 C7 0.5(3)
C5 C6 C7 C8 0.3(3)
C6 C7 C8 C3 0.3(3)
C6 C7 C8 C18 179.8(2)
C4 C3 C8 C7 -1.6(3)
Ga1 C3 C8 C7 177.79(16)
Pb1 C3 C8 C7 -170.79(16)
C4 C3 C8 C18 178.85(18)
Ga1 C3 C8 C18 -1.8(3)
Pb1 C3 C8 C18 9.6(2)
C5 C4 C9 C10 89.1(3)
C3 C4 C9 C10 -91.2(3)
C5 C4 C9 C14 -93.6(3)
C3 C4 C9 C14 86.1(3)
C14 C9 C10 C11 1.5(3)
C4 C9 C10 C11 178.8(2)
C14 C9 C10 C15 179.8(2)
C4 C9 C10 C15 -2.8(3)
C9 C10 C11 C12 -0.6(3)
C15 C10 C11 C12 -178.9(2)
C10 C11 C12 C13 0.1(3)
C10 C11 C12 C16 -179.3(2)
C11 C12 C13 C14 -0.4(3)
C16 C12 C13 C14 178.9(2)
C12 C13 C14 C9 1.3(3)
C12 C13 C14 C17 179.5(2)
C10 C9 C14 C13 -1.8(3)
C4 C9 C14 C13 -179.22(19)
C10 C9 C14 C17 -179.9(2)
C4 C9 C14 C17 2.7(3)
C7 C8 C18 C19 92.5(3)
C3 C8 C18 C19 -88.0(2)
C7 C8 C18 C23 -88.2(3)
C3 C8 C18 C23 91.4(2)
C23 C18 C19 C20 -0.2(3)
C8 C18 C19 C20 179.14(19)
C23 C18 C19 C24 179.60(19)
C8 C18 C19 C24 -1.0(3)
C18 C19 C20 C21 0.3(3)
C24 C19 C20 C21 -179.6(2)
C19 C20 C21 C22 0.3(3)
C19 C20 C21 C25 -177.1(2)
C20 C21 C22 C23 -1.0(3)
C25 C21 C22 C23 176.5(2)
C21 C22 C23 C18 1.0(3)
C21 C22 C23 C26 -179.3(2)
C19 C18 C23 C22 -0.4(3)
C8 C18 C23 C22 -179.8(2)
C19 C18 C23 C26 179.9(2)
C8 C18 C23 C26 0.6(3)
